data_4031265
loop_
_publ_author_name
'Seyferth, D.'
'Spohn, R.J.'
'Churchill, M.R.'
'Gold, K.'
'Scholer, F.R.'

_publ_section_title
;
 Co8 (C O)24 C6, a bis(tricobalt nonacarbonyl) dicobalt hexacarbonyl
 derivative of 2,4-hexadiyne from the reaction of dicobalt octacarbonyl
 with hexachlorocyclopropane
;
_journal_name_full 'Journal of Organometallic Chemistry'
_journal_page_first 237
_journal_page_last 255
_journal_volume 23
_journal_year 1970
_chemical_formula_sum 'C33 H3 Co8 O24'
_chemical_name_systematic 'Co8 (C O)24 C6 (C6 H6)0.5'
_space_group_IT_number 2
_symmetry_space_group_name_Hall '-P 1'
_symmetry_space_group_name_H-M 'P -1'
_cell_angle_alpha 99.78
_cell_angle_beta 115.06
_cell_angle_gamma 74.39
_cell_formula_units_Z 2
_cell_length_a 15.57
_cell_length_b 16.32
_cell_length_c 8.77
_cell_volume 1940.248
_citation_journal_id_ASTM JORCAI
_cod_data_source_file Seyferth_JORCAI_1970_122.cif
_cod_data_source_block C33H3Co8O24
_cod_database_code 4031265

loop_
_symmetry_equiv_pos_as_xyz
x,y,z
-x,-y,-z

loop_
_atom_site_label
_atom_site_type_symbol
_atom_site_fract_x
_atom_site_fract_y
_atom_site_fract_z
_atom_site_occupancy
_atom_site_U_iso_or_equiv
C20 C+2 -0.0246 -0.0933 -0.1119 1 0.0
Co3 Co 0.19284 -0.28626 0.01036 1 0.0
C16 C+2 0.0587 -0.1763 -0.5553 1 0.0
C30 C+2 -0.5408 -0.2094 -0.4599 1 0.0
O16 O-2 -0.3761 -0.4474 -0.6916 1 0.0
C18 C+2 -0.1482 -0.17 -0.6868 1 0.0
O18 O-2 -0.522 -0.4062 -0.3568 1 0.0
Co1 Co 0.16407 -0.41087 -0.17361 1 0.0
C8 C+2 0.2644 -0.4893 -0.0542 1 0.0
O17 O-2 -0.19 -0.5075 -0.2214 1 0.0
C19 C+2 -0.1481 -0.04 -0.4036 1 0.0
O1 O-2 0.1321 -0.5186 -0.4599 1 0.0
O4 O-2 0.2431 -0.3699 -0.4981 1 0.0
O22 O-2 -0.3982 -0.0464 -0.4188 1 0.0
O24 O-2 -0.625 -0.2044 -0.4683 1 0.0
C23 C+2 -0.2527 -0.4522 -0.2758 1 0.0
C17 C+2 -0.0057 -0.3234 -0.6019 1 0.0
C13 C+2 0.2985 -0.3421 0.174 1 0.0
C7 C+2 0.1411 -0.4728 -0.3555 1 0.0
C33 C -0.585 -0.01 -0.098 1 0.0
C3 C -0.0569 -0.2333 -0.3579 1 0.0
C31 C -0.458 -0.0198 0.158 1 0.0
C11 C+2 0.386 -0.37 -0.0736 1 0.0
Co6 Co -0.35465 -0.37065 -0.385 1 0.0
O12 O-2 -0.2232 -0.1443 -0.7607 1 0.0
C29 C+2 -0.4462 -0.2442 -0.6523 1 0.0
C14 C+2 0.1999 -0.1809 0.0539 1 0.0
Co8 Co -0.42348 -0.22083 -0.4539 1 0.0
C15 C+2 0.0983 -0.2822 0.0641 1 0.0
O7 O-2 0.3648 -0.3705 -0.2623 1 0.0
C2 C 0.0413 -0.2399 -0.2984 1 0.0
O19 O-2 -0.163 -0.3642 0.0489 1 0.0
O2 O-2 0.3286 -0.5393 0.0131 1 0.0
O13 O-2 -0.2229 -0.0067 -0.4652 1 0.0
C4 C -0.1333 0.2589 -0.3585 1 0.0
O3 O-2 -0.0022 -0.4349 -0.1277 1 0.0
O21 O-2 -0.4901 -0.2252 -0.0998 1 0.0
C32 C -0.548 -0.033 0.058 1 0.0
O8 O-2 0.2173 -0.1184 0.0991 1 0.0
C10 C+2 0.2468 -0.3511 -0.3768 1 0.0
C24 C+2 -0.4541 -0.3921 -0.3669 1 0.0
O6 O-2 0.2804 -0.1524 -0.2017 1 0.0
C12 C+2 0.2681 -0.2212 -0.2015 1 0.0
O5 O-2 0.4659 -0.4074 -0.0005 1 0.0
Co2 Co 0.25755 -0.31443 -0.18739 1 0.0
C28 C+2 -0.4047 -0.1157 -0.4274 1 0.0
Co5 Co -0.02985 -0.1167 -0.30621 1 0.0
C26 C+2 -0.285 -0.1583 -0.1087 1 0.0
C22 C+2 -0.3708 -0.4132 -0.5804 1 0.0
Co7 Co -0.32797 -0.25259 -0.18525 1 0.0
C9 C+2 0.0576 -0.4244 -0.1467 1 0.0
O23 O-2 -0.4549 -0.2333 -0.766 1 0.0
O11 O-2 -0.0026 -0.3917 -0.6639 1 0.0
C25 C+2 -0.2263 -0.3141 -0.0392 1 0.0
O14 O-2 -0.0304 -0.0884 0.0004 1 0.0
C6 C -0.2877 -0.2825 -0.3528 1 0.0
Co4 Co -0.02146 -0.21797 -0.52122 1 0.0
C1 C 0.1257 -0.2896 -0.2052 1 0.0
C27 C+2 -0.4231 -0.2343 -0.1194 1 0.0
O15 O-2 0.0993 -0.0057 -0.288 1 0.0
O10 O-2 0.1157 -0.1492 -0.5808 1 0.0
C5 C -0.2066 -0.2714 -0.3617 1 0.0
O20 O-2 -0.2456 -0.1051 -0.0673 1 0.0
C21 C+2 0.0493 -0.0543 -0.3032 1 0.0
O9 O-2 0.0312 -0.2779 0.0927 1 0.0
